data_4109082
loop_
_publ_author_name
'Takahiro Nishimura'
'Takahiro Kawamoto'
'Keigo Sasaki'
'Eiji Tsurumaki'
'Tamio Hayashi'

_publ_contact_author_email thayashi@kuchem.kyoto-u.ac.jp
_publ_contact_author_fax +81-75-753-3988
_publ_contact_author_name 'Tamio Hayashi'
_publ_contact_author_phone +81-75-753-3983
_publ_section_title
;
 Rhodium-Catalyzed Asymmetric Cyclodimerization of Oxa- and Azabicyclic
 Alkenes
;
_journal_name_full 'Journal of the American Chemical Society'
_journal_page_first 1492
_journal_page_last 1493
_journal_paper_doi 10.1021/ja068488c
_journal_volume 129
_journal_year 2007
_chemical_absolute_configuration 'CHOOSE rm ad rmad syn or unk'
_chemical_formula_moiety 'C20 H12 Br4 O2 '
_chemical_formula_sum 'C20 H12 Br4 O2'
_chemical_formula_weight 603.93
_space_group_IT_number 4
_symmetry_cell_setting monoclinic
_symmetry_Int_Tables_number 4
_symmetry_space_group_name_Hall 'P 2yb'
_symmetry_space_group_name_H-M 'P 1 21 1'
_audit_creation_date 2006-08-17
_audit_creation_method 'by CrystalStructure 3.7.0'
_cell_angle_alpha 90.0000
_cell_angle_beta 91.26(2)
_cell_angle_gamma 90.0000
_cell_formula_units_Z 2
_cell_length_a 10.419(5)
_cell_length_b 7.186(3)
_cell_length_c 12.309(6)
_cell_measurement_reflns_used 8230
_cell_measurement_temperature 123.1
_cell_measurement_theta_max 27.5
_cell_measurement_theta_min 3.3
_cell_volume 921.4(7)
_computing_cell_refinement PROCESS-AUTO
_computing_data_collection PROCESS-AUTO
_computing_data_reduction CrystalStructure
_computing_publication_material 'CrystalStructure 3.7.0'
_computing_structure_refinement CRYSTALS
_computing_structure_solution SIR92
_diffrn_detector_area_resol_mean 10.00
_diffrn_measured_fraction_theta_full 1.415
_diffrn_measured_fraction_theta_max 1.415
_diffrn_measurement_device_type 'Rigaku RAXIS-RAPID'
_diffrn_measurement_method \w
_diffrn_radiation_type 'Mo K\a'
_diffrn_radiation_wavelength 0.71075
_diffrn_reflns_av_R_equivalents 0.067
_diffrn_reflns_limit_h_max 13
_diffrn_reflns_limit_h_min -12
_diffrn_reflns_limit_k_max 9
_diffrn_reflns_limit_k_min -9
_diffrn_reflns_limit_l_max 15
_diffrn_reflns_limit_l_min -15
_diffrn_reflns_number 9122
_diffrn_reflns_theta_full 27.48
_diffrn_reflns_theta_max 27.48
_exptl_absorpt_coefficient_mu 8.774
_exptl_absorpt_correction_T_max 0.268
_exptl_absorpt_correction_T_min 0.076
_exptl_absorpt_correction_type multi-scan
_exptl_absorpt_process_details
;
    Higashi, T. (1995). Program for Absorption Correction.
    Rigaku Corporation, Tokyo, Japan.
;
_exptl_crystal_colour colorless
_exptl_crystal_density_diffrn 2.177
_exptl_crystal_description prism
_exptl_crystal_F_000 576.00
_exptl_crystal_size_max 0.50
_exptl_crystal_size_mid 0.30
_exptl_crystal_size_min 0.15
_refine_diff_density_max 3.50
_refine_diff_density_min -2.96
_refine_ls_abs_structure_details 'Flack, H. D. (1983), Acta Cryst. A39, 876-881.'
_refine_ls_abs_structure_Flack 0.035(13)
_refine_ls_extinction_method none
_refine_ls_goodness_of_fit_ref 1.341
_refine_ls_hydrogen_treatment refall
_refine_ls_number_parameters 248
_refine_ls_number_reflns 9122
_refine_ls_R_factor_gt 0.0471
_refine_ls_shift/su_max 0.0007
_refine_ls_structure_factor_coef F
_refine_ls_weighting_details 'w = 1/\s^2^(Fo)'
_refine_ls_weighting_scheme sigma
_refine_ls_wR_factor_ref 0.0611
_reflns_number_gt 7845
_reflns_number_total 9122
_reflns_threshold_expression F^2^>2.0\s(F^2^)
_cod_data_source_file ja068488csi20061127_094123.cif
_cod_data_source_block '_060817yuki'
_cod_original_formula_sum 'C20 H12 Br4 O2 '
_cod_database_code 4109082

loop_
_symmetry_equiv_pos_site_id
_symmetry_equiv_pos_as_xyz
1 +X,+Y,+Z
2 -X,1/2+Y,-Z

loop_
_atom_site_label
_atom_site_type_symbol
_atom_site_fract_x
_atom_site_fract_y
_atom_site_fract_z
_atom_site_U_iso_or_equiv
_atom_site_adp_type
_atom_site_occupancy
_atom_site_symmetry_multiplicity
_atom_site_calc_flag
_atom_site_refinement_flags
Br(1) Br 0.53030(5) 0.75189(11) -0.37756(4) 0.02853(14) Uani 1.00 1 d .
Br(2) Br 0.39637(5) 0.33190(11) -0.33582(4) 0.02885(14) Uani 1.00 1 d .
Br(3) Br 1.20662(5) -0.03019(11) 0.53907(5) 0.03163(15) Uani 1.00 1 d .
Br(4) Br 1.23050(5) -0.37084(11) 0.35396(5) 0.03362(15) Uani 1.00 1 d .
O(1) O 0.7576(2) 0.1859(4) 0.0104(2) 0.0175(8) Uani 1.00 1 d .
O(2) O 0.9935(2) 0.3176(4) 0.1069(2) 0.0198(8) Uani 1.00 1 d .
C(1) C 0.6555(4) 0.3108(6) 0.0398(3) 0.0188(12) Uani 1.00 1 d .
C(2) C 0.7107(4) 0.4194(6) 0.1376(3) 0.0160(12) Uani 1.00 1 d .
C(3) C 0.7727(4) 0.5961(6) 0.1057(4) 0.0167(12) Uani 1.00 1 d .
C(4) C 0.7542(4) 0.6746(6) 0.0107(4) 0.0173(12) Uani 1.00 1 d .
C(5) C 0.6757(4) 0.5961(6) -0.0745(4) 0.0167(12) Uani 1.00 1 d .
C(6) C 0.6474(4) 0.6886(6) -0.1701(4) 0.0199(12) Uani 1.00 1 d .
C(7) C 0.5628(4) 0.6127(6) -0.2485(4) 0.0192(12) Uani 1.00 1 d .
C(8) C 0.5087(4) 0.4400(7) -0.2325(4) 0.0213(13) Uani 1.00 1 d .
C(9) C 0.5361(4) 0.3441(7) -0.1376(4) 0.0189(12) Uani 1.00 1 d .
C(10) C 0.6176(4) 0.4189(6) -0.0593(4) 0.0175(12) Uani 1.00 1 d .
C(11) C 0.8000(3) 0.2764(6) 0.1950(4) 0.0140(11) Uani 1.00 1 d .
C(12) C 0.8168(4) 0.1214(6) 0.1099(3) 0.0152(11) Uani 1.00 1 d .
C(13) C 0.9664(4) 0.1191(6) 0.0941(4) 0.0198(12) Uani 1.00 1 d .
C(14) C 1.0260(4) 0.0383(7) 0.1950(4) 0.0203(13) Uani 1.00 1 d .
C(15) C 1.0855(4) -0.1275(7) 0.2193(4) 0.0249(14) Uani 1.00 1 d .
C(16) C 1.1361(4) -0.1471(7) 0.3241(4) 0.0229(13) Uani 1.00 1 d .
C(17) C 1.1284(4) -0.0098(7) 0.3994(4) 0.0223(13) Uani 1.00 1 d .
C(18) C 1.0628(4) 0.1578(7) 0.3755(4) 0.0244(13) Uani 1.00 1 d .
C(19) C 1.0142(4) 0.1777(6) 0.2723(4) 0.0157(12) Uani 1.00 1 d .
C(20) C 0.9429(4) 0.3347(7) 0.2150(4) 0.0196(12) Uani 1.00 1 d .
H(1) H 0.5843 0.2390 0.0623 0.022 Uiso 1.00 1 c R
H(2) H 0.6423 0.4472 0.1847 0.019 Uiso 1.00 1 c R
H(3) H 0.8274 0.6555 0.1578 0.020 Uiso 1.00 1 c R
H(4) H 0.7976 0.7878 -0.0039 0.021 Uiso 1.00 1 c R
H(5) H 0.6852 0.8067 -0.1826 0.024 Uiso 1.00 1 c R
H(6) H 0.4980 0.2254 -0.1274 0.023 Uiso 1.00 1 c R
H(7) H 0.7644 0.2298 0.2600 0.017 Uiso 1.00 1 c R
H(8) H 0.7856 0.0036 0.1324 0.018 Uiso 1.00 1 c R
H(9) H 0.9930 0.0652 0.0278 0.024 Uiso 1.00 1 c R
H(10) H 1.0937 -0.2220 0.1660 0.030 Uiso 1.00 1 c R
H(11) H 1.0539 0.2516 0.4291 0.029 Uiso 1.00 1 c R
H(12) H 0.9542 0.4545 0.2465 0.024 Uiso 1.00 1 c R

loop_
_atom_site_aniso_label
_atom_site_aniso_U_11
_atom_site_aniso_U_22
_atom_site_aniso_U_33
_atom_site_aniso_U_12
_atom_site_aniso_U_13
_atom_site_aniso_U_23
Br(1) 0.0345(2) 0.0327(2) 0.0182(2) 0.0019(2) -0.0032(2) 0.0084(2)
Br(2) 0.0352(3) 0.0341(2) 0.0169(2) -0.0062(2) -0.0090(2) -0.0014(2)
Br(3) 0.0352(3) 0.0360(3) 0.0231(3) -0.0041(2) -0.0108(2) 0.0083(2)
Br(4) 0.0355(3) 0.0234(2) 0.0415(3) 0.0068(2) -0.0093(2) 0.0051(2)
O(1) 0.0175(16) 0.0218(18) 0.0131(17) 0.0036(12) -0.0027(14) -0.0029(14)
O(2) 0.0123(15) 0.0219(18) 0.025(2) -0.0009(14) 0.0067(14) 0.0021(16)
C(1) 0.017(2) 0.027(2) 0.011(2) -0.004(2) -0.0050(19) -0.002(2)
C(2) 0.016(2) 0.018(2) 0.014(2) 0.0020(18) -0.0026(18) -0.001(2)
C(3) 0.016(2) 0.012(2) 0.022(2) 0.0019(18) -0.0032(19) -0.003(2)
C(4) 0.010(2) 0.022(2) 0.021(2) 0.0001(17) 0.0039(19) 0.003(2)
C(5) 0.021(2) 0.015(2) 0.014(2) -0.0060(18) 0.004(2) -0.007(2)
C(6) 0.024(2) 0.016(2) 0.021(2) 0.0060(19) 0.009(2) 0.006(2)
C(7) 0.019(2) 0.023(2) 0.016(2) 0.007(2) 0.0045(19) 0.006(2)
C(8) 0.022(2) 0.028(2) 0.013(2) 0.001(2) 0.002(2) -0.005(2)
C(9) 0.020(2) 0.021(2) 0.016(2) -0.007(2) -0.005(2) -0.003(2)
C(10) 0.016(2) 0.025(2) 0.012(2) 0.0044(19) -0.0022(19) -0.001(2)
C(11) 0.010(2) 0.019(2) 0.013(2) 0.0017(17) 0.0014(17) 0.000(2)
C(12) 0.022(2) 0.008(2) 0.015(2) 0.0050(19) -0.0014(19) 0.007(2)
C(13) 0.026(2) 0.018(2) 0.016(2) 0.000(2) -0.001(2) 0.005(2)
C(14) 0.013(2) 0.026(2) 0.022(2) -0.0053(19) -0.000(2) -0.000(2)
C(15) 0.019(2) 0.026(2) 0.031(3) 0.0046(19) 0.004(2) -0.008(2)
C(16) 0.014(2) 0.025(2) 0.029(3) -0.004(2) -0.001(2) 0.008(2)
C(17) 0.012(2) 0.030(2) 0.024(2) 0.003(2) -0.002(2) 0.009(2)
C(18) 0.024(2) 0.032(3) 0.018(2) -0.006(2) 0.001(2) -0.003(2)
C(19) 0.016(2) 0.016(2) 0.015(2) -0.0029(17) -0.0000(19) -0.007(2)
C(20) 0.026(2) 0.021(2) 0.011(2) 0.001(2) -0.003(2) 0.005(2)

loop_
_atom_type_symbol
_atom_type_description
_atom_type_scat_dispersion_real
_atom_type_scat_dispersion_imag
_atom_type_scat_source
C C 0.003 0.002
;
International Tables for Crystallography
(1992, Vol. C, Tables 4.2.6.8 and 6.1.1.4)
;
H H 0.000 0.000
;
International Tables for Crystallography
(1992, Vol. C, Table 6.1.1.4)
;
Br Br -0.290 2.459
;
International Tables for Crystallography
(1992, Vol. C, Tables 4.2.6.8 and 6.1.1.4)
;
O O 0.011 0.006
;
International Tables for Crystallography
(1992, Vol. C, Tables 4.2.6.8 and 6.1.1.4)
;

loop_
_geom_angle_atom_site_label_1
_geom_angle_atom_site_label_2
_geom_angle_atom_site_label_3
_geom_angle
C(1) O(1) C(12) 107.0(3)
C(13) O(2) C(20) 96.3(3)
O(1) C(1) C(2) 104.3(3)
O(1) C(1) C(10) 107.5(3)
C(2) C(1) C(10) 117.7(4)
C(1) C(2) C(3) 112.7(4)
C(1) C(2) C(11) 103.4(3)
C(3) C(2) C(11) 115.5(3)
C(2) C(3) C(4) 123.4(4)
C(3) C(4) C(5) 123.7(4)
C(4) C(5) C(6) 122.9(4)
C(4) C(5) C(10) 119.6(4)
C(6) C(5) C(10) 117.4(4)
C(5) C(6) C(7) 121.3(4)
Br(1) C(7) C(6) 117.9(3)
Br(1) C(7) C(8) 121.8(3)
C(6) C(7) C(8) 120.3(4)
Br(2) C(8) C(7) 121.7(3)
Br(2) C(8) C(9) 118.7(3)
C(7) C(8) C(9) 119.5(4)
C(8) C(9) C(10) 120.6(4)
C(1) C(10) C(5) 117.9(4)
C(1) C(10) C(9) 121.1(4)
C(5) C(10) C(9) 120.9(4)
C(2) C(11) C(12) 104.2(3)
C(2) C(11) C(20) 117.1(3)
C(12) C(11) C(20) 100.3(3)
O(1) C(12) C(11) 107.1(3)
O(1) C(12) C(13) 107.8(3)
C(11) C(12) C(13) 102.7(3)
O(2) C(13) C(12) 99.5(3)
O(2) C(13) C(14) 102.4(3)
C(12) C(13) C(14) 107.2(3)
C(13) C(14) C(15) 134.1(4)
C(13) C(14) C(19) 104.3(4)
C(15) C(14) C(19) 121.5(4)
C(14) C(15) C(16) 116.8(4)
Br(4) C(16) C(15) 116.5(3)
Br(4) C(16) C(17) 121.1(3)
C(15) C(16) C(17) 122.2(4)
Br(3) C(17) C(16) 122.2(3)
Br(3) C(17) C(18) 116.9(3)
C(16) C(17) C(18) 120.9(4)
C(17) C(18) C(19) 116.8(4)
C(14) C(19) C(18) 121.7(4)
C(14) C(19) C(20) 105.5(4)
C(18) C(19) C(20) 132.8(4)
O(2) C(20) C(11) 101.4(3)
O(2) C(20) C(19) 100.4(3)
C(11) C(20) C(19) 109.2(3)
O(1) C(1) H(1) 108.7
C(2) C(1) H(1) 109.3
C(10) C(1) H(1) 109.0
C(1) C(2) H(2) 108.1
C(3) C(2) H(2) 108.6
C(11) C(2) H(2) 108.3
C(2) C(3) H(3) 117.7
C(4) C(3) H(3) 119.0
C(3) C(4) H(4) 118.4
C(5) C(4) H(4) 117.8
C(5) C(6) H(5) 119.2
C(7) C(6) H(5) 119.5
C(8) C(9) H(6) 118.8
C(10) C(9) H(6) 120.6
C(2) C(11) H(7) 112.2
C(12) C(11) H(7) 111.7
C(20) C(11) H(7) 110.5
O(1) C(12) H(8) 113.2
C(11) C(12) H(8) 113.6
C(13) C(12) H(8) 111.9
O(2) C(13) H(9) 115.6
C(12) C(13) H(9) 114.7
C(14) C(13) H(9) 115.6
C(14) C(15) H(10) 121.1
C(16) C(15) H(10) 122.1
C(17) C(18) H(11) 120.9
C(19) C(18) H(11) 122.2
O(2) C(20) H(12) 114.1
C(11) C(20) H(12) 114.6
C(19) C(20) H(12) 115.5

loop_
_geom_bond_atom_site_label_1
_geom_bond_atom_site_label_2
_geom_bond_distance
Br(1) C(7) 1.901(5)
Br(2) C(8) 1.878(4)
Br(3) C(17) 1.892(5)
Br(4) C(16) 1.916(5)
O(1) C(1) 1.444(5)
O(1) C(12) 1.436(5)
O(2) C(13) 1.462(5)
O(2) C(20) 1.448(6)
C(1) C(2) 1.536(6)
C(1) C(10) 1.492(6)
C(2) C(3) 1.482(6)
C(2) C(11) 1.546(6)
C(3) C(4) 1.308(7)
C(4) C(5) 1.431(6)
C(5) C(6) 1.378(7)
C(5) C(10) 1.424(6)
C(6) C(7) 1.404(6)
C(7) C(8) 1.379(7)
C(8) C(9) 1.380(7)
C(9) C(10) 1.381(6)
C(11) C(12) 1.542(6)
C(11) C(20) 1.561(6)
C(12) C(13) 1.575(6)
C(13) C(14) 1.494(7)
C(14) C(15) 1.373(7)
C(14) C(19) 1.389(7)
C(15) C(16) 1.390(7)
C(16) C(17) 1.357(7)
C(17) C(18) 1.413(7)
C(18) C(19) 1.364(7)
C(19) C(20) 1.516(6)
C(1) H(1) 0.950
C(2) H(2) 0.950
C(3) H(3) 0.950
C(4) H(4) 0.950
C(6) H(5) 0.950
C(9) H(6) 0.950
C(11) H(7) 0.950
C(12) H(8) 0.950
C(13) H(9) 0.950
C(15) H(10) 0.950
C(18) H(11) 0.950
C(20) H(12) 0.950

loop_
_geom_contact_atom_site_label_1
_geom_contact_atom_site_label_2
_geom_contact_distance
_geom_contact_site_symmetry_2
Br(2) Br(3) 3.5941(9) 45401
Br(3) Br(2) 3.5941(9) 65601
Br(3) C(11) 3.558(4) 74602
Br(3) C(20) 3.569(4) 74602
O(1) C(15) 3.559(6) 75502
O(2) C(4) 3.198(5) 74502
O(2) C(13) 3.322(6) 75502
C(4) O(2) 3.198(5) 75502
C(4) C(12) 3.491(6) 56501
C(4) C(13) 3.235(6) 75502
C(4) C(14) 3.588(6) 75502
C(5) C(14) 3.498(6) 75502
C(5) C(15) 3.485(7) 75502
C(6) C(14) 3.590(6) 75502
C(11) Br(3) 3.558(4) 75602
C(12) C(4) 3.491(6) 54501
C(13) O(2) 3.322(6) 74502
C(13) C(4) 3.235(6) 74502
C(14) C(4) 3.588(6) 74502
C(14) C(5) 3.498(6) 74502
C(14) C(6) 3.590(6) 74502
C(15) O(1) 3.559(6) 74502
C(15) C(5) 3.485(7) 74502
C(20) Br(3) 3.569(5) 75602
Br(1) H(2) 3.321 65502
Br(1) H(7) 3.427 65502
Br(2) H(2) 3.362 64502
Br(2) H(3) 3.474 64502
Br(2) H(7) 3.453 65502
Br(2) H(8) 3.405 65502
Br(3) H(7) 3.025 74602
Br(3) H(11) 3.166 74602
Br(3) H(12) 3.159 74602
Br(4) H(5) 3.267 73502
Br(4) H(11) 3.417 54501
Br(4) H(12) 3.383 54501
O(1) H(4) 2.897 54501
O(1) H(10) 2.774 75502
O(2) H(4) 2.552 74502
O(2) H(5) 3.456 74502
O(2) H(9) 2.438 75502
O(2) H(10) 3.540 56501
O(2) H(10) 3.471 75502
C(1) H(6) 3.560 65502
C(2) H(6) 3.094 65502
C(3) H(6) 2.987 65502
C(3) H(8) 2.950 56501
C(3) H(9) 2.981 75502
C(4) H(6) 3.043 65502
C(4) H(8) 2.814 56501
C(4) H(9) 2.800 75502
C(5) H(1) 2.903 65502
C(5) H(6) 3.242 65502
C(5) H(9) 3.494 75502
C(5) H(10) 3.519 75502
C(6) H(1) 2.803 65502
C(6) H(2) 3.545 65502
C(7) H(1) 2.930 65502
C(7) H(2) 3.322 65502
C(7) H(7) 3.512 65502
C(8) H(1) 3.168 65502
C(8) H(7) 3.537 65502
C(8) H(8) 3.361 65502
C(9) H(1) 3.246 65502
C(9) H(2) 3.446 64502
C(9) H(8) 3.544 65502
C(10) H(1) 3.117 65502
C(10) H(6) 3.421 65502
C(10) H(10) 3.459 75502
C(12) H(3) 3.401 54501
C(12) H(4) 2.781 54501
C(13) H(4) 3.181 54501
C(13) H(4) 2.978 74502
C(13) H(9) 3.568 75502
C(13) H(10) 3.443 75502
C(14) H(3) 3.466 54501
C(14) H(4) 3.510 74502
C(14) H(5) 3.580 74502
C(15) H(3) 3.186 54501
C(15) H(12) 3.321 54501
C(16) H(12) 3.553 54501
C(17) H(11) 3.343 74602
C(19) H(5) 3.470 74502
C(20) H(9) 3.494 75502
H(1) C(5) 2.903 64502
H(1) C(6) 2.803 64502
H(1) C(7) 2.930 64502
H(1) C(8) 3.168 64502
H(1) C(9) 3.246 64502
H(1) C(10) 3.117 64502
H(1) H(5) 3.240 64502
H(2) Br(1) 3.321 64502
H(2) Br(2) 3.362 65502
H(2) C(6) 3.545 64502
H(2) C(7) 3.322 64502
H(2) C(9) 3.446 65502
H(2) H(5) 3.558 64502
H(2) H(6) 2.566 65502
H(3) Br(2) 3.474 65502
H(3) C(12) 3.401 56501
H(3) C(14) 3.466 56501
H(3) C(15) 3.186 56501
H(3) H(6) 3.439 65502
H(3) H(8) 2.557 56501
H(3) H(9) 3.055 75502
H(3) H(10) 2.911 56501
H(4) O(1) 2.897 56501
H(4) O(2) 2.552 75502
H(4) C(12) 2.781 56501
H(4) C(13) 3.181 56501
H(4) C(13) 2.978 75502
H(4) C(14) 3.510 75502
H(4) H(6) 3.537 65502
H(4) H(8) 2.290 56501
H(4) H(9) 2.869 56501
H(4) H(9) 2.727 75502
H(5) Br(4) 3.267 76502
H(5) O(2) 3.456 75502
H(5) C(14) 3.580 75502
H(5) C(19) 3.470 75502
H(5) H(1) 3.240 65502
H(5) H(2) 3.558 65502
H(6) C(1) 3.560 64502
H(6) C(2) 3.094 64502
H(6) C(3) 2.987 64502
H(6) C(4) 3.043 64502
H(6) C(5) 3.242 64502
H(6) C(10) 3.421 64502
H(6) H(2) 2.566 64502
H(6) H(3) 3.439 64502
H(6) H(4) 3.537 64502
H(6) H(8) 3.567 65502
H(7) Br(1) 3.427 64502
H(7) Br(2) 3.453 64502
H(7) Br(3) 3.025 75602
H(7) C(7) 3.512 64502
H(7) C(8) 3.537 64502
H(8) Br(2) 3.405 64502
H(8) C(3) 2.950 54501
H(8) C(4) 2.814 54501
H(8) C(8) 3.361 64502
H(8) C(9) 3.544 64502
H(8) H(3) 2.557 54501
H(8) H(4) 2.290 54501
H(8) H(6) 3.567 64502
H(9) O(2) 2.438 74502
H(9) C(3) 2.981 74502
H(9) C(4) 2.800 74502
H(9) C(5) 3.494 74502
H(9) C(13) 3.568 74502
H(9) C(20) 3.494 74502
H(9) H(3) 3.055 74502
H(9) H(4) 2.869 54501
H(9) H(4) 2.727 74502
H(9) H(10) 2.958 75502
H(9) H(12) 3.524 74502
H(10) O(1) 2.774 74502
H(10) O(2) 3.540 54501
H(10) O(2) 3.471 74502
H(10) C(5) 3.519 74502
H(10) C(10) 3.459 74502
H(10) C(13) 3.443 74502
H(10) H(3) 2.911 54501
H(10) H(9) 2.958 74502
H(10) H(12) 2.926 54501
H(11) Br(3) 3.166 75602
H(11) Br(4) 3.417 56501
H(11) C(17) 3.343 75602
H(12) Br(3) 3.159 75602
H(12) Br(4) 3.383 56501
H(12) C(15) 3.321 56501
H(12) C(16) 3.553 56501
H(12) H(9) 3.524 75502
H(12) H(10) 2.926 56501

loop_
_geom_torsion_atom_site_label_1
_geom_torsion_atom_site_label_2
_geom_torsion_atom_site_label_3
_geom_torsion_atom_site_label_4
_geom_torsion
C(1) O(1) C(12) C(11) -28.9(4)
C(1) O(1) C(12) C(13) -138.7(3)
C(12) O(1) C(1) C(2) 38.7(4)
C(12) O(1) C(1) C(10) 164.4(3)
C(13) O(2) C(20) C(11) -60.4(3)
C(13) O(2) C(20) C(19) 51.8(3)
C(20) O(2) C(13) C(12) 58.4(3)
C(20) O(2) C(13) C(14) -51.7(3)
O(1) C(1) C(2) C(3) 92.8(4)
O(1) C(1) C(2) C(11) -32.6(4)
O(1) C(1) C(10) C(5) -94.4(4)
O(1) C(1) C(10) C(9) 81.0(5)
C(2) C(1) C(10) C(5) 22.9(6)
C(2) C(1) C(10) C(9) -161.7(4)
C(10) C(1) C(2) C(3) -26.2(5)
C(10) C(1) C(2) C(11) -151.6(3)
C(1) C(2) C(3) C(4) 16.6(6)
C(1) C(2) C(11) C(12) 15.1(4)
C(1) C(2) C(11) C(20) 124.8(4)
C(3) C(2) C(11) C(12) -108.4(4)
C(3) C(2) C(11) C(20) 1.3(6)
C(11) C(2) C(3) C(4) 135.1(4)
C(2) C(3) C(4) C(5) -2.3(7)
C(3) C(4) C(5) C(6) 173.7(4)
C(3) C(4) C(5) C(10) -2.8(7)
C(4) C(5) C(6) C(7) -175.5(4)
C(4) C(5) C(10) C(1) -8.0(6)
C(4) C(5) C(10) C(9) 176.5(4)
C(6) C(5) C(10) C(1) 175.3(4)
C(6) C(5) C(10) C(9) -0.2(5)
C(10) C(5) C(6) C(7) 1.1(6)
C(5) C(6) C(7) Br(1) 180.0(2)
C(5) C(6) C(7) C(8) -1.8(7)
Br(1) C(7) C(8) Br(2) -1.2(5)
Br(1) C(7) C(8) C(9) 179.6(3)
C(6) C(7) C(8) Br(2) -179.4(3)
C(6) C(7) C(8) C(9) 1.4(7)
Br(2) C(8) C(9) C(10) -179.7(3)
C(7) C(8) C(9) C(10) -0.4(7)
C(8) C(9) C(10) C(1) -175.5(4)
C(8) C(9) C(10) C(5) -0.2(5)
C(2) C(11) C(12) O(1) 7.4(4)
C(2) C(11) C(12) C(13) 120.7(3)
C(2) C(11) C(20) O(2) -75.0(4)
C(2) C(11) C(20) C(19) 179.7(3)
C(12) C(11) C(20) O(2) 36.9(4)
C(12) C(11) C(20) C(19) -68.4(4)
C(20) C(11) C(12) O(1) -114.2(3)
C(20) C(11) C(12) C(13) -0.8(4)
O(1) C(12) C(13) O(2) 78.0(4)
O(1) C(12) C(13) C(14) -175.8(3)
C(11) C(12) C(13) O(2) -34.8(4)
C(11) C(12) C(13) C(14) 71.4(4)
O(2) C(13) C(14) C(15) -147.1(5)
O(2) C(13) C(14) C(19) 31.1(4)
C(12) C(13) C(14) C(15) 108.7(6)
C(12) C(13) C(14) C(19) -73.2(4)
C(13) C(14) C(15) C(16) 176.3(4)
C(13) C(14) C(19) C(18) -177.4(4)
C(13) C(14) C(19) C(20) 2.1(4)
C(15) C(14) C(19) C(18) 1.0(7)
C(15) C(14) C(19) C(20) -179.5(4)
C(19) C(14) C(15) C(16) -1.6(7)
C(14) C(15) C(16) Br(4) -175.3(3)
C(14) C(15) C(16) C(17) -0.4(7)
Br(4) C(16) C(17) Br(3) -1.2(5)
Br(4) C(16) C(17) C(18) 177.6(3)
C(15) C(16) C(17) Br(3) -175.9(3)
C(15) C(16) C(17) C(18) 2.9(7)
Br(3) C(17) C(18) C(19) 175.5(3)
C(16) C(17) C(18) C(19) -3.3(7)
C(17) C(18) C(19) C(14) 1.4(7)
C(17) C(18) C(19) C(20) -177.9(4)
C(14) C(19) C(20) O(2) -34.7(4)
C(14) C(19) C(20) C(11) 71.3(4)
C(18) C(19) C(20) O(2) 144.7(5)
C(18) C(19) C(20) C(11) -109.3(5)
